data_7035306
loop_
_publ_author_name
'Seth, Piya'
'Giri, Sanjib'
'Ghosh, Ashutosh'

_publ_section_title
;
 Tuning of exchange coupling by the Mn-O distance and phenoxido bridging
 angle: an experimental and theoretical study of the family of Mn(iii)
 dimers with salen type ligands.
;
_journal_issue 28
_journal_name_full 'Dalton transactions (Cambridge, England : 2003)'
_journal_page_first 12863
_journal_page_last 12870
_journal_paper_doi 10.1039/c5dt01224d
_journal_volume 44
_journal_year 2015
_chemical_formula_sum 'C46 H50 Cl Mn2 N9 O8'
_chemical_formula_weight 1002.28
_chemical_name_systematic
; 
 ? 
;
_space_group_IT_number 2
_symmetry_cell_setting triclinic
_symmetry_space_group_name_Hall '-P 1'
_symmetry_space_group_name_H-M 'P -1'
_atom_sites_solution_hydrogens geom
_atom_sites_solution_primary direct
_atom_sites_solution_secondary difmap
_audit_creation_method SHELXL-97
_audit_update_record
;
2015-05-08 deposited with the CCDC.
2015-06-02 downloaded from the CCDC.
;
_cell_angle_alpha 78.688(2)
_cell_angle_beta 78.296(2)
_cell_angle_gamma 63.082(2)
_cell_formula_units_Z 2
_cell_length_a 12.4078(5)
_cell_length_b 12.6281(5)
_cell_length_c 17.3253(7)
_cell_measurement_reflns_used 8555
_cell_measurement_temperature 296(2)
_cell_measurement_theta_max 25.4
_cell_measurement_theta_min 1.2
_cell_volume 2353.23(17)
_computing_cell_refinement 'Bruker SMART'
_computing_data_collection 'Bruker SMART'
_computing_data_reduction 'Bruker SAINT'
_computing_molecular_graphics 'Ortep-3 for windows (Farrugia, 1997)'
_computing_publication_material 'Platon99 (Spek, 1999)'
_computing_structure_refinement 'SHELXL-97 (Sheldrick, 1997)'
_computing_structure_solution 'SHELXS-97 (Sheldrick, 1997)'
_diffrn_ambient_temperature 296(2)
_diffrn_measured_fraction_theta_full 0.992
_diffrn_measured_fraction_theta_max 0.992
_diffrn_measurement_device_type 'CCD area detector'
_diffrn_measurement_method 'phi and omega scans'
_diffrn_radiation_monochromator graphite
_diffrn_radiation_source 'fine-focus sealed tube'
_diffrn_radiation_type MoK\a
_diffrn_radiation_wavelength 0.71073
_diffrn_reflns_av_R_equivalents 0.0527
_diffrn_reflns_av_sigmaI/netI 0.0497
_diffrn_reflns_limit_h_max 14
_diffrn_reflns_limit_h_min -14
_diffrn_reflns_limit_k_max 15
_diffrn_reflns_limit_k_min -14
_diffrn_reflns_limit_l_max 20
_diffrn_reflns_limit_l_min -20
_diffrn_reflns_number 30683
_diffrn_reflns_theta_full 25.37
_diffrn_reflns_theta_max 25.37
_diffrn_reflns_theta_min 1.21
_exptl_absorpt_coefficient_mu 0.656
_exptl_absorpt_correction_T_max 0.9138
_exptl_absorpt_correction_T_min 0.8585
_exptl_absorpt_correction_type empirical
_exptl_absorpt_process_details SADABS
_exptl_crystal_colour BROWN
_exptl_crystal_density_diffrn 1.415
_exptl_crystal_density_method 'not measured'
_exptl_crystal_description RECTANGULAR
_exptl_crystal_F_000 1040
_exptl_crystal_size_max 0.24
_exptl_crystal_size_mid 0.20
_exptl_crystal_size_min 0.14
_refine_diff_density_max 0.464
_refine_diff_density_min -0.420
_refine_diff_density_rms 0.064
_refine_ls_extinction_method none
_refine_ls_goodness_of_fit_ref 0.998
_refine_ls_hydrogen_treatment mixed
_refine_ls_matrix_type full
_refine_ls_number_parameters 601
_refine_ls_number_reflns 8555
_refine_ls_number_restraints 0
_refine_ls_restrained_S_all 0.998
_refine_ls_R_factor_all 0.0641
_refine_ls_R_factor_gt 0.0445
_refine_ls_shift/su_max 0.001
_refine_ls_shift/su_mean 0.000
_refine_ls_structure_factor_coef Fsqd
_refine_ls_weighting_details 'calc w=1/[\s^2^(Fo^2^)+(0.1000P)^2^+0.0000P] where P=(Fo^2^+2Fc^2^)/3'
_refine_ls_weighting_scheme calc
_refine_ls_wR_factor_gt 0.1316
_refine_ls_wR_factor_ref 0.1514
_reflns_number_gt 6460
_reflns_number_total 8555
_reflns_threshold_expression >2sigma(I)
_cod_data_source_file c5dt01224d2.cif
_cod_data_source_block 3
_cod_depositor_comments
;
The following automatic conversions were performed:

'_symmetry_cell_setting' value 'TRICLINIC' changed to 'triclinic'
according to
/usr/data/users/saulius/crontab/automatic-downloads/rss-feeds/RSC/lib/dictionaries/cif_core.dic
dictionary named 'cif_core.dic' version 2.4.2 from 2011-04-26.

Automatic conversion script
Id: cif_fix_values 3271 2015-04-21 07:52:19Z andrius 

 Adding full bibliography for 7035304--7035306.cif.
;
_cod_original_cell_volume 2353.23(16)
_cod_original_sg_symbol_H-M P-1
_cod_database_code 7035306

loop_
_symmetry_equiv_pos_as_xyz
'x, y, z'
'-x, -y, -z'

loop_
_atom_site_label
_atom_site_type_symbol
_atom_site_fract_x
_atom_site_fract_y
_atom_site_fract_z
_atom_site_U_iso_or_equiv
_atom_site_adp_type
_atom_site_occupancy
_atom_site_symmetry_multiplicity
_atom_site_calc_flag
_atom_site_refinement_flags
Mn1 Mn 1.05536(3) 0.38160(4) 0.06702(3) 0.02965(14) Uani 1 1 d .
Mn2 Mn 0.65630(4) 0.43955(4) 0.48938(2) 0.03279(15) Uani 1 1 d .
Cl1 Cl 0.56237(7) 0.97557(8) 0.17601(5) 0.0517(2) Uani 1 1 d .
O4 O 0.54481(18) 0.43590(17) 0.43067(12) 0.0362(5) Uani 1 1 d .
O3 O 0.65452(19) 0.57978(19) 0.43160(12) 0.0410(5) Uani 1 1 d .
N4 N 0.6458(2) 0.3010(2) 0.56265(14) 0.0339(6) Uani 1 1 d .
N3 N 0.7404(2) 0.4528(2) 0.57128(15) 0.0390(6) Uani 1 1 d .
C1 C 0.7074(2) 0.6462(3) 0.44134(18) 0.0355(7) Uani 1 1 d .
C16 C 0.5497(2) 0.3331(3) 0.41536(18) 0.0351(7) Uani 1 1 d .
C21 C 0.5810(3) 0.2286(3) 0.47087(18) 0.0379(7) Uani 1 1 d .
C14 C 0.6130(2) 0.2225(3) 0.54889(17) 0.0345(7) Uani 1 1 d .
C8 C 0.7695(3) 0.5376(3) 0.57616(19) 0.0416(7) Uani 1 1 d .
C17 C 0.5159(3) 0.3329(3) 0.34329(19) 0.0421(8) Uani 1 1 d .
H17 H 0.4961 0.4013 0.3067 0.050 Uiso 1 1 calc R
C2 C 0.7073(3) 0.7366(3) 0.38025(19) 0.0423(8) Uani 1 1 d .
H2 H 0.6731 0.7458 0.3349 0.051 Uiso 1 1 calc R
C9 C 0.8190(3) 0.5380(3) 0.6502(2) 0.0527(9) Uani 1 1 d .
H9A H 0.7969 0.6197 0.6578 0.063 Uiso 1 1 calc R
H9B H 0.7829 0.5025 0.6965 0.063 Uiso 1 1 calc R
C5 C 0.8084(3) 0.7136(3) 0.5132(2) 0.0529(9) Uani 1 1 d .
H5 H 0.8419 0.7073 0.5582 0.063 Uiso 1 1 calc R
C12 C 0.6728(3) 0.3021(3) 0.64077(19) 0.0489(9) Uani 1 1 d .
H12A H 0.7016 0.2219 0.6690 0.059 Uiso 1 1 calc R
H12B H 0.5994 0.3534 0.6716 0.059 Uiso 1 1 calc R
C4 C 0.8078(4) 0.8004(3) 0.4527(2) 0.0577(10) Uani 1 1 d .
H4 H 0.8416 0.8514 0.4563 0.069 Uiso 1 1 calc R
C18 C 0.5113(3) 0.2341(3) 0.3252(2) 0.0490(9) Uani 1 1 d .
H18 H 0.4888 0.2360 0.2767 0.059 Uiso 1 1 calc R
C15 C 0.6084(3) 0.1244(3) 0.6126(2) 0.0462(8) Uani 1 1 d .
H15A H 0.5492 0.0997 0.6031 0.055 Uiso 1 1 calc R
H15B H 0.5811 0.1552 0.6636 0.055 Uiso 1 1 calc R
C19 C 0.5398(3) 0.1324(3) 0.3787(2) 0.0550(9) Uani 1 1 d .
H19 H 0.5360 0.0656 0.3667 0.066 Uiso 1 1 calc R
C11 C 0.7679(4) 0.3467(3) 0.6312(2) 0.0570(10) Uani 1 1 d .
H11A H 0.7707 0.3673 0.6816 0.068 Uiso 1 1 calc R
H11B H 0.8471 0.2843 0.6148 0.068 Uiso 1 1 calc R
C3 C 0.7567(3) 0.8124(3) 0.3856(2) 0.0506(9) Uani 1 1 d .
H3 H 0.7558 0.8718 0.3441 0.061 Uiso 1 1 calc R
C20 C 0.5740(3) 0.1296(3) 0.4501(2) 0.0495(8) Uani 1 1 d .
H20 H 0.5931 0.0602 0.4857 0.059 Uiso 1 1 calc R
C7 C 0.7599(3) 0.6326(3) 0.51043(19) 0.0397(7) Uani 1 1 d .
C6 C 0.7318(4) 0.0159(3) 0.6158(3) 0.0676(11) Uani 1 1 d .
H6A H 0.7597 -0.0143 0.5652 0.101 Uiso 1 1 calc R
H6B H 0.7238 -0.0451 0.6561 0.101 Uiso 1 1 calc R
H6C H 0.7897 0.0390 0.6281 0.101 Uiso 1 1 calc R
O2 O 0.97092(16) 0.55057(17) 0.06861(12) 0.0326(5) Uani 1 1 d .
O1 O 0.91447(16) 0.36027(18) 0.07962(13) 0.0384(5) Uani 1 1 d .
N2 N 1.21157(19) 0.3974(2) 0.04425(14) 0.0305(5) Uani 1 1 d .
N1 N 1.16091(19) 0.2092(2) 0.05354(14) 0.0321(5) Uani 1 1 d .
C22 C 1.0095(3) 0.6080(3) 0.10686(17) 0.0334(7) Uani 1 1 d .
C27 C 1.1354(3) 0.5763(3) 0.10639(18) 0.0351(7) Uani 1 1 d .
C28 C 1.2326(2) 0.4779(3) 0.06533(17) 0.0328(7) Uani 1 1 d .
C34 C 0.9023(2) 0.2605(3) 0.08388(17) 0.0333(7) Uani 1 1 d .
C32 C 1.1286(3) 0.1219(3) 0.06828(18) 0.0347(7) Uani 1 1 d .
C31 C 1.2910(2) 0.1851(3) 0.0416(2) 0.0430(8) Uani 1 1 d .
H31A H 1.3380 0.1207 0.0088 0.052 Uiso 1 1 calc R
H31B H 1.3220 0.1610 0.0923 0.052 Uiso 1 1 calc R
C30 C 1.3031(3) 0.2974(3) 0.0015(2) 0.0407(7) Uani 1 1 d .
H30A H 1.3843 0.2890 0.0031 0.049 Uiso 1 1 calc R
H30B H 1.2896 0.3118 -0.0535 0.049 Uiso 1 1 calc R
C33 C 1.2242(3) -0.0058(3) 0.0774(2) 0.0489(9) Uani 1 1 d .
H33A H 1.1988 -0.0566 0.0576 0.059 Uiso 1 1 calc R
H33B H 1.3005 -0.0113 0.0462 0.059 Uiso 1 1 calc R
C35 C 0.9998(3) 0.1448(3) 0.08114(18) 0.0347(7) Uani 1 1 d .
C26 C 1.1645(3) 0.6452(3) 0.1455(2) 0.0440(8) Uani 1 1 d .
H26 H 1.2461 0.6274 0.1448 0.053 Uiso 1 1 calc R
C23 C 0.9214(3) 0.7044(3) 0.14572(19) 0.0395(7) Uani 1 1 d .
H23 H 0.8392 0.7258 0.1453 0.047 Uiso 1 1 calc R
C39 C 0.7826(3) 0.2734(3) 0.0923(2) 0.0484(9) Uani 1 1 d .
H39 H 0.7184 0.3493 0.0938 0.058 Uiso 1 1 calc R
C36 C 0.9688(3) 0.0485(3) 0.0884(2) 0.0451(8) Uani 1 1 d .
H36 H 1.0311 -0.0286 0.0875 0.054 Uiso 1 1 calc R
C24 C 0.9540(3) 0.7681(3) 0.1845(2) 0.0467(8) Uani 1 1 d .
H24 H 0.8940 0.8315 0.2105 0.056 Uiso 1 1 calc R
C37 C 0.8509(3) 0.0637(3) 0.0968(2) 0.0529(9) Uani 1 1 d .
H37 H 0.8339 -0.0020 0.1013 0.063 Uiso 1 1 calc R
C29 C 1.3605(3) 0.4692(3) 0.0518(2) 0.0484(9) Uani 1 1 d .
H29A H 1.3572 0.5479 0.0497 0.058 Uiso 1 1 calc R
H29B H 1.4022 0.4387 0.0016 0.058 Uiso 1 1 calc R
C25 C 1.0762(3) 0.7384(3) 0.1851(2) 0.0473(8) Uani 1 1 d .
H25 H 1.0982 0.7811 0.2120 0.057 Uiso 1 1 calc R
C38 C 0.7578(3) 0.1765(3) 0.0985(2) 0.0556(10) Uani 1 1 d .
H38 H 0.6775 0.1874 0.1038 0.067 Uiso 1 1 calc R
N5 N 1.0641(3) 0.3425(3) 0.19868(18) 0.0532(7) Uani 1 1 d .
N6 N 0.8274(3) 0.3264(3) 0.42001(18) 0.0560(8) Uani 1 1 d .
N10 N 1.0243(3) 0.2673(3) 0.33717(19) 0.0675(10) Uani 1 1 d .
C41 C 1.0401(3) 0.3097(3) 0.2632(2) 0.0432(8) Uani 1 1 d .
C40 C 0.9170(3) 0.3031(3) 0.3786(2) 0.0469(8) Uani 1 1 d .
O6 O 0.6564(3) 0.9658(4) 0.2155(2) 0.1099(13) Uani 1 1 d .
O5 O 0.4488(3) 1.0492(3) 0.2161(2) 0.0965(11) Uani 1 1 d .
C42 C 0.9563(4) 0.4681(4) 0.6414(3) 0.0709(12) Uani 1 1 d .
H42A H 0.9781 0.3871 0.6343 0.106 Uiso 1 1 calc R
H42B H 0.9860 0.4689 0.6882 0.106 Uiso 1 1 calc R
H42C H 0.9920 0.5042 0.5960 0.106 Uiso 1 1 calc R
C43 C 1.4299(3) 0.3860(4) 0.1191(3) 0.0694(12) Uani 1 1 d .
H43A H 1.3850 0.4131 0.1690 0.104 Uiso 1 1 calc R
H43B H 1.5085 0.3861 0.1130 0.104 Uiso 1 1 calc R
H43C H 1.4399 0.3064 0.1178 0.104 Uiso 1 1 calc R
O7 O 0.5749(3) 1.0318(4) 0.09766(19) 0.1041(12) Uani 1 1 d .
O8 O 0.5698(5) 0.8620(4) 0.1773(3) 0.1504(19) Uani 1 1 d .
N7 N 0.5028(5) 0.5949(4) 0.1659(3) 0.1027(15) Uani 1 1 d .
C44 C 0.5874(5) 0.5721(4) 0.1919(3) 0.0739(13) Uani 1 1 d .
C45 C 0.6956(5) 0.5410(6) 0.2266(3) 0.1023(18) Uani 1 1 d .
H45A H 0.6972 0.6125 0.2364 0.153 Uiso 1 1 calc R
H45B H 0.7664 0.4994 0.1908 0.153 Uiso 1 1 calc R
H45C H 0.6952 0.4905 0.2758 0.153 Uiso 1 1 calc R
C48 C 1.2429(4) -0.0486(4) 0.1634(3) 0.0758(13) Uani 1 1 d .
H48A H 1.2677 0.0019 0.1830 0.114 Uiso 1 1 calc R
H48B H 1.3049 -0.1294 0.1680 0.114 Uiso 1 1 calc R
H48C H 1.1680 -0.0456 0.1940 0.114 Uiso 1 1 calc R
C52 C 0.8395(4) 0.1183(4) 0.2957(3) 0.0894(15) Uani 1 1 d .
H52A H 0.8715 0.1666 0.2576 0.134 Uiso 1 1 calc R
H52B H 0.7915 0.1619 0.3397 0.134 Uiso 1 1 calc R
H52C H 0.7894 0.0983 0.2712 0.134 Uiso 1 1 calc R
C51 C 0.9363(4) 0.0128(4) 0.3230(3) 0.0760(13) Uani 1 1 d .
N8 N 1.0141(5) -0.0732(5) 0.3413(4) 0.146(2) Uani 1 1 d .

loop_
_atom_site_aniso_label
_atom_site_aniso_U_11
_atom_site_aniso_U_22
_atom_site_aniso_U_33
_atom_site_aniso_U_23
_atom_site_aniso_U_13
_atom_site_aniso_U_12
Mn1 0.0235(2) 0.0265(3) 0.0371(3) -0.00321(19) -0.00267(17) -0.00994(17)
Mn2 0.0385(3) 0.0305(3) 0.0290(3) 0.00047(19) -0.00794(19) -0.0146(2)
Cl1 0.0441(4) 0.0566(6) 0.0493(5) -0.0041(4) -0.0032(4) -0.0193(4)
O4 0.0452(11) 0.0284(11) 0.0366(11) -0.0016(9) -0.0121(9) -0.0154(9)
O3 0.0524(12) 0.0386(13) 0.0382(12) 0.0075(10) -0.0155(10) -0.0257(10)
N4 0.0384(13) 0.0311(14) 0.0277(13) -0.0015(11) -0.0055(10) -0.0113(11)
N3 0.0440(14) 0.0345(15) 0.0375(14) 0.0008(12) -0.0152(11) -0.0141(11)
C1 0.0289(14) 0.0342(17) 0.0378(17) -0.0048(14) -0.0003(12) -0.0102(12)
C16 0.0338(15) 0.0298(16) 0.0392(17) -0.0066(13) -0.0033(12) -0.0112(12)
C21 0.0398(16) 0.0302(17) 0.0409(18) -0.0051(14) -0.0062(13) -0.0119(13)
C14 0.0329(14) 0.0280(16) 0.0346(16) -0.0027(13) 0.0006(12) -0.0086(12)
C8 0.0415(16) 0.0416(19) 0.0420(18) -0.0040(15) -0.0099(14) -0.0166(14)
C17 0.0479(18) 0.0357(18) 0.0382(18) -0.0053(14) -0.0104(14) -0.0119(14)
C2 0.0460(17) 0.0398(19) 0.0376(18) 0.0013(15) -0.0036(14) -0.0187(14)
C9 0.058(2) 0.050(2) 0.056(2) 0.0005(18) -0.0172(17) -0.0275(17)
C5 0.062(2) 0.055(2) 0.052(2) -0.0056(18) -0.0138(17) -0.0317(18)
C12 0.077(2) 0.043(2) 0.0302(17) 0.0016(15) -0.0111(16) -0.0296(18)
C4 0.075(3) 0.051(2) 0.060(2) -0.0056(19) -0.0067(19) -0.039(2)
C18 0.058(2) 0.042(2) 0.046(2) -0.0116(16) -0.0157(16) -0.0151(16)
C15 0.057(2) 0.0357(19) 0.047(2) 0.0012(15) -0.0096(16) -0.0219(15)
C19 0.064(2) 0.039(2) 0.069(3) -0.0151(19) -0.0186(19) -0.0209(17)
C11 0.086(3) 0.041(2) 0.053(2) 0.0175(17) -0.041(2) -0.0318(19)
C3 0.063(2) 0.0363(19) 0.049(2) -0.0008(16) 0.0023(17) -0.0243(16)
C20 0.060(2) 0.0316(18) 0.057(2) -0.0034(16) -0.0143(17) -0.0173(15)
C7 0.0437(17) 0.0354(18) 0.0413(18) -0.0021(14) -0.0059(14) -0.0189(14)
C6 0.085(3) 0.038(2) 0.070(3) 0.0043(19) -0.028(2) -0.016(2)
O2 0.0290(9) 0.0282(11) 0.0414(12) -0.0042(9) -0.0081(8) -0.0115(8)
O1 0.0244(9) 0.0304(11) 0.0567(14) -0.0034(10) -0.0022(9) -0.0106(8)
N2 0.0245(11) 0.0321(13) 0.0322(13) -0.0036(11) -0.0005(9) -0.0112(10)
N1 0.0252(11) 0.0314(14) 0.0348(13) -0.0047(11) -0.0017(10) -0.0085(10)
C22 0.0385(15) 0.0270(15) 0.0334(16) 0.0051(13) -0.0083(12) -0.0150(12)
C27 0.0403(16) 0.0319(16) 0.0346(16) 0.0022(13) -0.0098(13) -0.0172(13)
C28 0.0276(14) 0.0340(17) 0.0355(16) 0.0005(13) -0.0037(12) -0.0141(12)
C34 0.0342(15) 0.0294(16) 0.0378(17) 0.0010(13) -0.0072(12) -0.0158(12)
C32 0.0363(15) 0.0291(16) 0.0347(16) -0.0022(13) -0.0066(12) -0.0106(13)
C31 0.0245(14) 0.0369(18) 0.063(2) -0.0113(16) -0.0021(13) -0.0081(12)
C30 0.0296(14) 0.046(2) 0.0472(19) -0.0096(15) -0.0001(13) -0.0179(13)
C33 0.0373(17) 0.0290(17) 0.072(3) -0.0010(16) -0.0016(16) -0.0113(13)
C35 0.0363(15) 0.0327(17) 0.0339(16) -0.0014(13) -0.0049(12) -0.0147(13)
C26 0.0484(18) 0.0375(18) 0.053(2) 0.0023(16) -0.0212(15) -0.0221(15)
C23 0.0390(16) 0.0312(17) 0.0439(18) -0.0052(14) -0.0044(13) -0.0114(13)
C39 0.0322(16) 0.0350(18) 0.074(2) 0.0060(17) -0.0116(15) -0.0143(13)
C36 0.0460(18) 0.0288(17) 0.058(2) 0.0016(15) -0.0089(15) -0.0154(14)
C24 0.060(2) 0.0298(17) 0.047(2) -0.0073(15) -0.0090(16) -0.0143(15)
C37 0.054(2) 0.038(2) 0.074(3) 0.0006(18) -0.0107(18) -0.0279(16)
C29 0.0369(16) 0.044(2) 0.069(2) -0.0069(18) -0.0054(16) -0.0222(15)
C25 0.066(2) 0.0319(18) 0.051(2) -0.0040(16) -0.0223(17) -0.0215(16)
C38 0.0388(17) 0.048(2) 0.084(3) 0.0050(19) -0.0135(17) -0.0248(16)
N5 0.0562(18) 0.056(2) 0.0409(18) -0.0051(15) -0.0014(14) -0.0209(15)
N6 0.0452(16) 0.059(2) 0.0487(18) -0.0081(15) 0.0066(14) -0.0142(14)
N10 0.0420(16) 0.083(2) 0.0472(19) 0.0135(17) 0.0006(14) -0.0121(16)
C41 0.0359(16) 0.047(2) 0.041(2) -0.0084(16) -0.0012(14) -0.0133(14)
C40 0.050(2) 0.046(2) 0.0387(19) -0.0015(16) -0.0079(16) -0.0157(16)
O6 0.070(2) 0.158(4) 0.097(3) 0.004(2) -0.0379(19) -0.042(2)
O5 0.0554(17) 0.122(3) 0.094(2) -0.037(2) 0.0118(16) -0.0226(18)
C42 0.062(2) 0.068(3) 0.081(3) -0.007(2) -0.026(2) -0.021(2)
C43 0.0428(19) 0.060(3) 0.109(4) -0.009(2) -0.034(2) -0.0164(18)
O7 0.121(3) 0.139(3) 0.0531(19) 0.014(2) -0.0140(18) -0.065(3)
O8 0.183(5) 0.082(3) 0.208(5) -0.036(3) 0.002(4) -0.078(3)
N7 0.124(4) 0.106(4) 0.096(3) -0.014(3) -0.016(3) -0.063(3)
C44 0.105(4) 0.075(3) 0.053(3) -0.017(2) 0.014(3) -0.055(3)
C45 0.112(4) 0.136(5) 0.071(3) -0.026(3) 0.004(3) -0.065(4)
C48 0.073(3) 0.060(3) 0.090(3) 0.029(2) -0.040(2) -0.027(2)
C52 0.079(3) 0.082(3) 0.090(4) -0.024(3) -0.009(3) -0.015(3)
C51 0.067(3) 0.067(3) 0.094(4) -0.008(3) 0.001(2) -0.034(2)
N8 0.104(4) 0.081(4) 0.232(7) 0.024(4) -0.049(4) -0.026(3)

loop_
_atom_type_symbol
_atom_type_description
_atom_type_scat_dispersion_real
_atom_type_scat_dispersion_imag
_atom_type_scat_source
C C 0.0033 0.0016 'International Tables Vol C Tables 4.2.6.8 and 6.1.1.4'
H H 0.0000 0.0000 'International Tables Vol C Tables 4.2.6.8 and 6.1.1.4'
N N 0.0061 0.0033 'International Tables Vol C Tables 4.2.6.8 and 6.1.1.4'
O O 0.0106 0.0060 'International Tables Vol C Tables 4.2.6.8 and 6.1.1.4'
Cl Cl 0.1484 0.1585 'International Tables Vol C Tables 4.2.6.8 and 6.1.1.4'
Mn Mn 0.3368 0.7283 'International Tables Vol C Tables 4.2.6.8 and 6.1.1.4'

loop_
_geom_angle_atom_site_label_1
_geom_angle_atom_site_label_2
_geom_angle_atom_site_label_3
_geom_angle
_geom_angle_site_symmetry_3
O1 Mn1 O2 94.30(8) .
O1 Mn1 N2 174.68(10) .
O2 Mn1 N2 88.60(9) .
O1 Mn1 N1 92.04(9) .
O2 Mn1 N1 171.92(9) .
N2 Mn1 N1 84.71(9) .
O1 Mn1 N5 91.75(10) .
O2 Mn1 N5 93.97(10) .
N2 Mn1 N5 92.50(10) .
N1 Mn1 N5 90.84(10) .
O1 Mn1 O2 87.81(8) 2_765
O2 Mn1 O2 78.50(8) 2_765
N2 Mn1 O2 88.40(8) 2_765
N1 Mn1 O2 96.76(8) 2_765
N5 Mn1 O2 172.40(9) 2_765
O3 Mn2 O4 93.27(9) .
O3 Mn2 N4 172.77(10) .
O4 Mn2 N4 88.83(9) .
O3 Mn2 N3 91.09(10) .
O4 Mn2 N3 166.52(10) .
N4 Mn2 N3 85.36(10) .
O3 Mn2 N6 93.09(11) .
O4 Mn2 N6 98.26(11) .
N4 Mn2 N6 93.45(11) .
N3 Mn2 N6 94.23(11) .
O8 Cl1 O5 110.2(3) .
O8 Cl1 O6 108.9(3) .
O5 Cl1 O6 108.5(2) .
O8 Cl1 O7 112.2(3) .
O5 Cl1 O7 108.4(2) .
O6 Cl1 O7 108.6(2) .
C16 O4 Mn2 122.69(17) .
C1 O3 Mn2 130.08(18) .
C14 N4 C12 122.2(3) .
C14 N4 Mn2 128.1(2) .
C12 N4 Mn2 109.5(2) .
C8 N3 C11 121.5(3) .
C8 N3 Mn2 129.1(2) .
C11 N3 Mn2 109.4(2) .
O3 C1 C2 117.0(3) .
O3 C1 C7 124.0(3) .
C2 C1 C7 119.0(3) .
O4 C16 C17 117.9(3) .
O4 C16 C21 122.7(3) .
C17 C16 C21 119.3(3) .
C20 C21 C16 117.2(3) .
C20 C21 C14 119.8(3) .
C16 C21 C14 122.9(3) .
N4 C14 C21 120.3(3) .
N4 C14 C15 120.6(3) .
C21 C14 C15 119.2(3) .
N3 C8 C7 121.0(3) .
N3 C8 C9 120.5(3) .
C7 C8 C9 118.5(3) .
C18 C17 C16 121.5(3) .
C18 C17 H17 119.2 .
C16 C17 H17 119.2 .
C3 C2 C1 121.5(3) .
C3 C2 H2 119.3 .
C1 C2 H2 119.3 .
C42 C9 C8 110.4(3) .
C42 C9 H9A 109.6 .
C8 C9 H9A 109.6 .
C42 C9 H9B 109.6 .
C8 C9 H9B 109.6 .
H9A C9 H9B 108.1 .
C4 C5 C7 122.5(3) .
C4 C5 H5 118.7 .
C7 C5 H5 118.7 .
N4 C12 C11 109.6(3) .
N4 C12 H12A 109.7 .
C11 C12 H12A 109.7 .
N4 C12 H12B 109.7 .
C11 C12 H12B 109.7 .
H12A C12 H12B 108.2 .
C5 C4 C3 119.6(3) .
C5 C4 H4 120.2 .
C3 C4 H4 120.2 .
C17 C18 C19 120.0(3) .
C17 C18 H18 120.0 .
C19 C18 H18 120.0 .
C14 C15 C6 112.5(3) .
C14 C15 H15A 109.1 .
C6 C15 H15A 109.1 .
C14 C15 H15B 109.1 .
C6 C15 H15B 109.1 .
H15A C15 H15B 107.8 .
C18 C19 C20 119.9(3) .
C18 C19 H19 120.1 .
C20 C19 H19 120.1 .
N3 C11 C12 110.2(3) .
N3 C11 H11A 109.6 .
C12 C11 H11A 109.6 .
N3 C11 H11B 109.6 .
C12 C11 H11B 109.6 .
H11A C11 H11B 108.1 .
C2 C3 C4 120.2(3) .
C2 C3 H3 119.9 .
C4 C3 H3 119.9 .
C19 C20 C21 122.1(3) .
C19 C20 H20 119.0 .
C21 C20 H20 119.0 .
C5 C7 C1 117.2(3) .
C5 C7 C8 119.3(3) .
C1 C7 C8 123.4(3) .
C15 C6 H6A 109.5 .
C15 C6 H6B 109.5 .
H6A C6 H6B 109.5 .
C15 C6 H6C 109.5 .
H6A C6 H6C 109.5 .
H6B C6 H6C 109.5 .
C22 O2 Mn1 120.97(16) .
C22 O2 Mn1 118.06(16) 2_765
Mn1 O2 Mn1 101.50(8) 2_765
C34 O1 Mn1 129.16(17) .
C28 N2 C30 124.7(2) .
C28 N2 Mn1 126.87(19) .
C30 N2 Mn1 108.37(17) .
C32 N1 C31 120.8(2) .
C32 N1 Mn1 127.55(19) .
C31 N1 Mn1 110.29(18) .
O2 C22 C23 117.9(2) .
O2 C22 C27 122.5(3) .
C23 C22 C27 119.6(3) .
C26 C27 C22 117.5(3) .
C26 C27 C28 120.0(3) .
C22 C27 C28 122.5(3) .
N2 C28 C27 121.3(2) .
N2 C28 C29 120.4(3) .
C27 C28 C29 118.3(3) .
O1 C34 C39 115.9(3) .
O1 C34 C35 125.1(2) .
C39 C34 C35 119.1(3) .
N1 C32 C35 121.3(3) .
N1 C32 C33 119.9(3) .
C35 C32 C33 118.7(3) .
N1 C31 C30 108.8(2) .
N1 C31 H31A 109.9 .
C30 C31 H31A 109.9 .
N1 C31 H31B 109.9 .
C30 C31 H31B 109.9 .
H31A C31 H31B 108.3 .
N2 C30 C31 107.8(2) .
N2 C30 H30A 110.1 .
C31 C30 H30A 110.1 .
N2 C30 H30B 110.1 .
C31 C30 H30B 110.1 .
H30A C30 H30B 108.5 .
C48 C33 C32 110.6(3) .
C48 C33 H33A 109.5 .
C32 C33 H33A 109.5 .
C48 C33 H33B 109.5 .
C32 C33 H33B 109.5 .
H33A C33 H33B 108.1 .
C36 C35 C34 117.0(3) .
C36 C35 C32 119.5(3) .
C34 C35 C32 123.5(3) .
C25 C26 C27 122.1(3) .
C25 C26 H26 118.9 .
C27 C26 H26 118.9 .
C24 C23 C22 121.1(3) .
C24 C23 H23 119.5 .
C22 C23 H23 119.5 .
C38 C39 C34 121.5(3) .
C38 C39 H39 119.3 .
C34 C39 H39 119.3 .
C37 C36 C35 122.7(3) .
C37 C36 H36 118.7 .
C35 C36 H36 118.7 .
C23 C24 C25 120.4(3) .
C23 C24 H24 119.8 .
C25 C24 H24 119.8 .
C36 C37 C38 119.5(3) .
C36 C37 H37 120.2 .
C38 C37 H37 120.2 .
C28 C29 C43 109.5(3) .
C28 C29 H29A 109.8 .
C43 C29 H29A 109.8 .
C28 C29 H29B 109.8 .
C43 C29 H29B 109.8 .
H29A C29 H29B 108.2 .
C26 C25 C24 119.4(3) .
C26 C25 H25 120.3 .
C24 C25 H25 120.3 .
C39 C38 C37 120.3(3) .
C39 C38 H38 119.8 .
C37 C38 H38 119.8 .
C41 N5 Mn1 156.7(3) .
C40 N6 Mn2 157.7(3) .
C40 N10 C41 121.6(3) .
N5 C41 N10 174.3(3) .
N6 C40 N10 174.0(4) .
C9 C42 H42A 109.5 .
C9 C42 H42B 109.5 .
H42A C42 H42B 109.5 .
C9 C42 H42C 109.5 .
H42A C42 H42C 109.5 .
H42B C42 H42C 109.5 .
C29 C43 H43A 109.5 .
C29 C43 H43B 109.5 .
H43A C43 H43B 109.5 .
C29 C43 H43C 109.5 .
H43A C43 H43C 109.5 .
H43B C43 H43C 109.5 .
N7 C44 C45 178.8(6) .
C44 C45 H45A 109.5 .
C44 C45 H45B 109.5 .
H45A C45 H45B 109.5 .
C44 C45 H45C 109.5 .
H45A C45 H45C 109.5 .
H45B C45 H45C 109.5 .
C33 C48 H48A 109.5 .
C33 C48 H48B 109.5 .
H48A C48 H48B 109.5 .
C33 C48 H48C 109.5 .
H48A C48 H48C 109.5 .
H48B C48 H48C 109.5 .
C51 C52 H52A 109.5 .
C51 C52 H52B 109.5 .
H52A C52 H52B 109.5 .
C51 C52 H52C 109.5 .
H52A C52 H52C 109.5 .
H52B C52 H52C 109.5 .
N8 C51 C52 176.6(7) .

loop_
_geom_bond_atom_site_label_1
_geom_bond_atom_site_label_2
_geom_bond_distance
_geom_bond_site_symmetry_2
Mn1 O1 1.8505(19) .
Mn1 O2 1.9076(19) .
Mn1 N2 1.990(2) .
Mn1 N1 2.000(2) .
Mn1 N5 2.251(3) .
Mn1 O2 2.373(2) 2_765
Mn2 O3 1.848(2) .
Mn2 O4 1.8968(19) .
Mn2 N4 1.990(2) .
Mn2 N3 1.995(2) .
Mn2 N6 2.210(3) .
Cl1 O8 1.391(4) .
Cl1 O5 1.415(3) .
Cl1 O6 1.416(3) .
Cl1 O7 1.417(3) .
O4 C16 1.347(4) .
O3 C1 1.327(4) .
N4 C14 1.304(4) .
N4 C12 1.463(4) .
N3 C8 1.297(4) .
N3 C11 1.474(4) .
C1 C2 1.397(4) .
C1 C7 1.422(4) .
C16 C17 1.396(4) .
C16 C21 1.417(4) .
C21 C20 1.410(5) .
C21 C14 1.463(4) .
C14 C15 1.503(4) .
C8 C7 1.463(4) .
C8 C9 1.531(4) .
C17 C18 1.373(5) .
C17 H17 0.9300 .
C2 C3 1.373(5) .
C2 H2 0.9300 .
C9 C42 1.514(5) .
C9 H9A 0.9700 .
C9 H9B 0.9700 .
C5 C4 1.358(5) .
C5 C7 1.415(5) .
C5 H5 0.9300 .
C12 C11 1.490(5) .
C12 H12A 0.9700 .
C12 H12B 0.9700 .
C4 C3 1.386(5) .
C4 H4 0.9300 .
C18 C19 1.374(5) .
C18 H18 0.9300 .
C15 C6 1.527(5) .
C15 H15A 0.9700 .
C15 H15B 0.9700 .
C19 C20 1.375(5) .
C19 H19 0.9300 .
C11 H11A 0.9700 .
C11 H11B 0.9700 .
C3 H3 0.9300 .
C20 H20 0.9300 .
C6 H6A 0.9600 .
C6 H6B 0.9600 .
C6 H6C 0.9600 .
O2 C22 1.351(3) .
O2 Mn1 2.373(2) 2_765
O1 C34 1.321(3) .
N2 C28 1.288(4) .
N2 C30 1.470(4) .
N1 C32 1.300(4) .
N1 C31 1.478(3) .
C22 C23 1.396(4) .
C22 C27 1.425(4) .
C27 C26 1.401(4) .
C27 C28 1.465(4) .
C28 C29 1.513(4) .
C34 C39 1.399(4) .
C34 C35 1.416(4) .
C32 C35 1.467(4) .
C32 C33 1.509(4) .
C31 C30 1.509(4) .
C31 H31A 0.9700 .
C31 H31B 0.9700 .
C30 H30A 0.9700 .
C30 H30B 0.9700 .
C33 C48 1.509(5) .
C33 H33A 0.9700 .
C33 H33B 0.9700 .
C35 C36 1.409(4) .
C26 C25 1.379(5) .
C26 H26 0.9300 .
C23 C24 1.370(5) .
C23 H23 0.9300 .
C39 C38 1.370(5) .
C39 H39 0.9300 .
C36 C37 1.367(4) .
C36 H36 0.9300 .
C24 C25 1.389(5) .
C24 H24 0.9300 .
C37 C38 1.370(5) .
C37 H37 0.9300 .
C29 C43 1.519(5) .
C29 H29A 0.9700 .
C29 H29B 0.9700 .
C25 H25 0.9300 .
C38 H38 0.9300 .
N5 C41 1.142(4) .
N6 C40 1.140(4) .
N10 C40 1.299(5) .
N10 C41 1.301(5) .
C42 H42A 0.9600 .
C42 H42B 0.9600 .
C42 H42C 0.9600 .
C43 H43A 0.9600 .
C43 H43B 0.9600 .
C43 H43C 0.9600 .
N7 C44 1.120(6) .
C44 C45 1.441(7) .
C45 H45A 0.9600 .
C45 H45B 0.9600 .
C45 H45C 0.9600 .
C48 H48A 0.9600 .
C48 H48B 0.9600 .
C48 H48C 0.9600 .
C52 C51 1.406(7) .
C52 H52A 0.9600 .
C52 H52B 0.9600 .
C52 H52C 0.9600 .
C51 N8 1.118(6) .
